data_7124189
loop_
_publ_author_name
'Kiernicki, John J.'
'Norwine, Emily E.'
'Zeller, Matthias'
'Szymczak, Nathaniel K.'

_publ_section_title
;
 Tetrahedral iron featuring an appended Lewis acid: distinct pathways for
 the reduction of hydroxylamine and hydrazine
;
_journal_name_full 'Chemical Communications'
_journal_paper_doi 10.1039/C9CC05720J
_journal_year 2019
_chemical_formula_sum 'C24 H38 B Br Fe N4'
_chemical_formula_weight 529.15
_space_group_crystal_system monoclinic
_space_group_IT_number 15
_space_group_name_Hall '-C 2yc'
_space_group_name_H-M_alt 'C 1 2/c 1'
_symmetry_space_group_name_Hall '-C 2yc'
_symmetry_space_group_name_H-M 'C 1 2/c 1'
_atom_sites_solution_hydrogens geom
_atom_sites_solution_primary direct
_atom_sites_solution_secondary difmap
_audit_creation_method SHELXL-2018/3
_audit_update_record
;
2019-07-17 deposited with the CCDC.    2019-08-29 downloaded from the CCDC.
;
_cell_angle_alpha 90
_cell_angle_beta 107.2654(8)
_cell_angle_gamma 90
_cell_formula_units_Z 8
_cell_length_a 21.6707(4)
_cell_length_b 13.3677(2)
_cell_length_c 18.9165(3)
_cell_measurement_reflns_used 9964
_cell_measurement_temperature 150(2)
_cell_measurement_theta_max 80.6618
_cell_measurement_theta_min 3.9361
_cell_volume 5232.95(15)
_computing_cell_refinement 'SAINT V8.38A (Bruker, 2016)'
_computing_data_collection 'Apex3 v2017.3-0 (Bruker, 2017)'
_computing_data_reduction 'SAINT V8.38A (Bruker, 2016)'
_computing_structure_refinement
;  
SHELXL-2018/3 (Sheldrick, 2015, 2018), 
SHELXLE Rev937 (H\"ubschle et al., 2011)
;
_computing_structure_solution 'SHELXS-97 (Sheldrick, 2008)'
_diffrn_ambient_temperature 150(2)
_diffrn_measured_fraction_theta_full 0.985
_diffrn_measured_fraction_theta_max 0.908
_diffrn_measurement_device_type 'Bruker AXS D8 Quest CMOS diffractometer'
_diffrn_measurement_method 'omega and phi scans'
_diffrn_radiation_monochromator 'laterally graded multilayer (Goebel) mirror'
_diffrn_radiation_type CuK\a
_diffrn_radiation_wavelength 1.54178
_diffrn_reflns_av_R_equivalents 0.0326
_diffrn_reflns_av_unetI/netI 0.0295
_diffrn_reflns_Laue_measured_fraction_full 0.985
_diffrn_reflns_Laue_measured_fraction_max 0.908
_diffrn_reflns_limit_h_max 27
_diffrn_reflns_limit_h_min -24
_diffrn_reflns_limit_k_max 16
_diffrn_reflns_limit_k_min -15
_diffrn_reflns_limit_l_max 23
_diffrn_reflns_limit_l_min -23
_diffrn_reflns_number 18479
_diffrn_reflns_point_group_measured_fraction_full 0.985
_diffrn_reflns_point_group_measured_fraction_max 0.908
_diffrn_reflns_theta_full 67.679
_diffrn_reflns_theta_max 80.935
_diffrn_reflns_theta_min 3.937
_diffrn_source 'I-mu-S microsource X-ray tube'
_exptl_absorpt_coefficient_mu 6.530
_exptl_absorpt_correction_T_max 0.7543
_exptl_absorpt_correction_T_min 0.5407
_exptl_absorpt_correction_type multi-scan
_exptl_absorpt_process_details
;
 SADABS 2016/2: Krause, L., Herbst-Irmer, R., Sheldrick G.M. & Stalke D.,
 J. Appl. Cryst. 48 (2015) 3-10
;
_exptl_crystal_colour yellow
_exptl_crystal_density_diffrn 1.343
_exptl_crystal_description block
_exptl_crystal_F_000 2208
_exptl_crystal_recrystallization_method 'Re-crystallisation from solvent'
_exptl_crystal_size_max 0.330
_exptl_crystal_size_mid 0.200
_exptl_crystal_size_min 0.110
_refine_diff_density_max 0.599
_refine_diff_density_min -0.553
_refine_diff_density_rms 0.054
_refine_ls_extinction_coef 0.000059(15)
_refine_ls_extinction_expression Fc^*^=kFc[1+0.001xFc^2^\l^3^/sin(2\q)]^-1/4^
_refine_ls_extinction_method 'SHELXL-2018/3 (Sheldrick 2018)'
_refine_ls_goodness_of_fit_ref 1.057
_refine_ls_hydrogen_treatment constr
_refine_ls_matrix_type full
_refine_ls_number_parameters 285
_refine_ls_number_reflns 5234
_refine_ls_number_restraints 0
_refine_ls_restrained_S_all 1.057
_refine_ls_R_factor_all 0.0331
_refine_ls_R_factor_gt 0.0293
_refine_ls_shift/su_max 0.001
_refine_ls_shift/su_mean 0.000
_refine_ls_structure_factor_coef Fsqd
_refine_ls_weighting_details 'w=1/[\s^2^(Fo^2^)+(0.0281P)^2^+7.2848P] where P=(Fo^2^+2Fc^2^)/3'
_refine_ls_weighting_scheme calc
_refine_ls_wR_factor_gt 0.0710
_refine_ls_wR_factor_ref 0.0727
_reflns_Friedel_coverage 0.000
_reflns_number_gt 4751
_reflns_number_total 5234
_reflns_threshold_expression 'I > 2\s(I)'
_cod_data_source_file c9cc05720j2.cif
_cod_data_source_block JK4210_0m
_cod_database_code 7124189
_shelx_shelxl_version_number 2018/3
_shelx_space_group_comment
;
The symmetry employed for this shelxl refinement is uniquely defined
by the following loop, which should always be used as a source of
symmetry information in preference to the above space-group names.
They are only intended as comments.
;
_shelx_estimated_absorpt_t_min 0.222
_shelx_estimated_absorpt_t_max 0.534

loop_
_space_group_symop_operation_xyz
'x, y, z'
'-x, y, -z+1/2'
'x+1/2, y+1/2, z'
'-x+1/2, y+1/2, -z+1/2'
'-x, -y, -z'
'x, -y, z-1/2'
'-x+1/2, -y+1/2, -z'
'x+1/2, -y+1/2, z-1/2'

loop_
_atom_site_label
_atom_site_type_symbol
_atom_site_fract_x
_atom_site_fract_y
_atom_site_fract_z
_atom_site_U_iso_or_equiv
_atom_site_adp_type
_atom_site_occupancy
_atom_site_site_symmetry_order
_atom_site_calc_flag
_atom_site_refinement_flags_posn
_atom_site_refinement_flags_adp
C1 C 0.58116(12) 0.3111(2) 0.15796(13) 0.0431(6) Uani 1 1 d . .
H1A H 0.544391 0.329014 0.175565 0.065 Uiso 1 1 calc R U
H1B H 0.621038 0.337680 0.192208 0.065 Uiso 1 1 calc R U
H1C H 0.584234 0.238136 0.155453 0.065 Uiso 1 1 calc R U
C2 C 0.57173(10) 0.35452(16) 0.08288(12) 0.0272(4) Uani 1 1 d . .
C3 C 0.62078(10) 0.40547(16) 0.06475(13) 0.0306(5) Uani 1 1 d . .
H3 H 0.661378 0.414950 0.101014 0.037 Uiso 1 1 calc R U
C4 C 0.61060(11) 0.44224(16) -0.00573(14) 0.0328(5) Uani 1 1 d . .
H4 H 0.643975 0.477392 -0.018299 0.039 Uiso 1 1 calc R U
C5 C 0.55112(10) 0.42752(16) -0.05833(13) 0.0273(4) Uani 1 1 d . .
H5 H 0.543060 0.451736 -0.107455 0.033 Uiso 1 1 calc R U
C6 C 0.50393(10) 0.37652(14) -0.03706(11) 0.0219(4) Uani 1 1 d . .
C7 C 0.43940(9) 0.35800(14) -0.08805(11) 0.0202(4) Uani 1 1 d . .
C8 C 0.41258(10) 0.37502(15) -0.16352(11) 0.0253(4) Uani 1 1 d . .
H8 H 0.433464 0.404069 -0.196150 0.030 Uiso 1 1 calc R U
C9 C 0.34956(10) 0.34131(14) -0.18162(11) 0.0216(4) Uani 1 1 d . .
C10 C 0.29817(10) 0.34288(16) -0.25608(11) 0.0262(4) Uani 1 1 d . .
C11 C 0.32710(13) 0.3925(2) -0.31229(13) 0.0410(6) Uani 1 1 d . .
H11A H 0.294681 0.393754 -0.361062 0.062 Uiso 1 1 calc R U
H11B H 0.364861 0.354254 -0.315212 0.062 Uiso 1 1 calc R U
H11C H 0.340232 0.461046 -0.296455 0.062 Uiso 1 1 calc R U
C12 C 0.23922(12) 0.40434(19) -0.25243(13) 0.0364(5) Uani 1 1 d . .
H12A H 0.208063 0.408502 -0.301927 0.055 Uiso 1 1 calc R U
H12B H 0.253144 0.471852 -0.234439 0.055 Uiso 1 1 calc R U
H12C H 0.218870 0.371842 -0.218590 0.055 Uiso 1 1 calc R U
C13 C 0.27794(12) 0.23616(18) -0.28384(13) 0.0344(5) Uani 1 1 d . .
H13A H 0.249733 0.238912 -0.334995 0.052 Uiso 1 1 calc R U
H13B H 0.254700 0.204939 -0.252366 0.052 Uiso 1 1 calc R U
H13C H 0.316519 0.196651 -0.281838 0.052 Uiso 1 1 calc R U
C14 C 0.28269(9) 0.26503(15) -0.10289(11) 0.0218(4) Uani 1 1 d . .
H14A H 0.254135 0.235397 -0.148991 0.026 Uiso 1 1 calc R U
H14B H 0.258898 0.320631 -0.088224 0.026 Uiso 1 1 calc R U
C15 C 0.29812(9) 0.18607(14) -0.04231(10) 0.0193(4) Uani 1 1 d . .
H15A H 0.256862 0.162026 -0.036018 0.023 Uiso 1 1 calc R U
H15B H 0.322642 0.218546 0.004668 0.023 Uiso 1 1 calc R U
C16 C 0.33670(9) 0.09485(14) -0.05441(11) 0.0204(4) Uani 1 1 d . .
H16A H 0.363806 0.115170 -0.085856 0.024 Uiso 1 1 calc R U
H16B H 0.305962 0.043472 -0.081900 0.024 Uiso 1 1 calc R U
C17 C 0.40465(10) -0.06998(15) 0.00857(11) 0.0232(4) Uani 1 1 d . .
H17 H 0.424411 -0.068719 -0.032947 0.028 Uiso 1 1 calc R U
C18 C 0.34418(11) -0.13710(15) -0.01499(12) 0.0277(5) Uani 1 1 d . .
H18A H 0.358460 -0.207271 -0.016107 0.033 Uiso 1 1 calc R U
H18B H 0.318993 -0.118771 -0.066120 0.033 Uiso 1 1 calc R U
C19 C 0.29876(12) -0.13208(16) 0.03425(13) 0.0321(5) Uani 1 1 d . .
H19A H 0.255758 -0.157563 0.005422 0.038 Uiso 1 1 calc R U
H19B H 0.315761 -0.177386 0.077016 0.038 Uiso 1 1 calc R U
C20 C 0.29021(10) -0.02777(16) 0.06351(12) 0.0260(4) Uani 1 1 d . .
H20A H 0.271741 -0.035246 0.105216 0.031 Uiso 1 1 calc R U
H20B H 0.258447 0.009609 0.023827 0.031 Uiso 1 1 calc R U
C21 C 0.35228(9) 0.03482(14) 0.09000(11) 0.0207(4) Uani 1 1 d . .
H21 H 0.340184 0.103461 0.102206 0.025 Uiso 1 1 calc R U
C22 C 0.40125(11) -0.00891(18) 0.15983(12) 0.0310(5) Uani 1 1 d . .
H22A H 0.435253 0.041719 0.180064 0.037 Uiso 1 1 calc R U
H22B H 0.378686 -0.020677 0.197549 0.037 Uiso 1 1 calc R U
C23 C 0.43405(12) -0.10708(19) 0.14814(13) 0.0383(6) Uani 1 1 d . .
H23A H 0.472293 -0.118374 0.191557 0.046 Uiso 1 1 calc R U
H23B H 0.403617 -0.163025 0.146015 0.046 Uiso 1 1 calc R U
C24 C 0.45567(11) -0.10952(17) 0.07786(13) 0.0308(5) Uani 1 1 d . .
H24A H 0.466516 -0.179298 0.068625 0.037 Uiso 1 1 calc R U
H24B H 0.495453 -0.068994 0.086376 0.037 Uiso 1 1 calc R U
B1 B 0.38342(10) 0.04421(16) 0.02163(12) 0.0196(4) Uani 1 1 d . .
N1 N 0.51386(8) 0.34055(12) 0.03231(9) 0.0222(3) Uani 1 1 d . .
N2 N 0.39562(7) 0.31587(12) -0.06009(9) 0.0194(3) Uani 1 1 d . .
N3 N 0.34104(8) 0.30525(12) -0.11761(9) 0.0193(3) Uani 1 1 d . .
N4 N 0.44643(8) 0.11685(13) 0.04726(10) 0.0232(4) Uani 1 1 d . .
H4A H 0.471137 0.104938 0.016772 0.028 Uiso 1 1 calc R U
H4B H 0.470060 0.098222 0.093672 0.028 Uiso 1 1 calc R U
Fe1 Fe 0.43140(2) 0.26580(2) 0.04837(2) 0.01981(9) Uani 1 1 d . .
Br1 Br 0.39385(2) 0.34799(2) 0.14042(2) 0.03193(8) Uani 1 1 d . .

loop_
_atom_site_aniso_label
_atom_site_aniso_U_11
_atom_site_aniso_U_22
_atom_site_aniso_U_33
_atom_site_aniso_U_23
_atom_site_aniso_U_13
_atom_site_aniso_U_12
C1 0.0263(12) 0.0672(18) 0.0313(12) 0.0013(12) 0.0018(10) -0.0056(12)
C2 0.0210(10) 0.0269(11) 0.0325(11) -0.0073(9) 0.0062(9) 0.0005(9)
C3 0.0195(10) 0.0266(11) 0.0436(13) -0.0076(10) 0.0060(9) -0.0019(9)
C4 0.0239(11) 0.0241(11) 0.0526(14) -0.0039(10) 0.0147(10) -0.0052(9)
C5 0.0250(10) 0.0226(10) 0.0374(12) 0.0009(9) 0.0142(9) -0.0033(9)
C6 0.0225(10) 0.0154(9) 0.0293(10) -0.0041(8) 0.0099(8) 0.0000(8)
C7 0.0217(10) 0.0170(9) 0.0244(10) -0.0020(8) 0.0109(8) -0.0017(8)
C8 0.0294(11) 0.0247(10) 0.0251(10) 0.0003(8) 0.0132(9) -0.0034(9)
C9 0.0268(10) 0.0188(9) 0.0212(9) 0.0014(7) 0.0101(8) 0.0006(8)
C10 0.0274(11) 0.0310(11) 0.0206(10) 0.0012(8) 0.0078(8) -0.0003(9)
C11 0.0438(14) 0.0561(16) 0.0225(11) 0.0068(11) 0.0087(10) -0.0076(12)
C12 0.0365(13) 0.0432(13) 0.0262(11) 0.0062(10) 0.0043(10) 0.0133(11)
C13 0.0380(13) 0.0392(13) 0.0268(11) -0.0082(10) 0.0110(10) -0.0048(10)
C14 0.0155(9) 0.0277(10) 0.0239(10) 0.0046(8) 0.0082(8) 0.0029(8)
C15 0.0154(9) 0.0225(9) 0.0212(9) 0.0025(8) 0.0072(7) 0.0003(8)
C16 0.0196(9) 0.0207(9) 0.0228(10) -0.0008(8) 0.0094(8) -0.0007(8)
C17 0.0249(10) 0.0215(9) 0.0254(10) 0.0005(8) 0.0108(8) 0.0042(8)
C18 0.0353(12) 0.0195(10) 0.0292(11) -0.0024(8) 0.0109(9) 0.0008(9)
C19 0.0351(12) 0.0247(11) 0.0384(12) -0.0015(9) 0.0141(10) -0.0084(9)
C20 0.0227(10) 0.0292(11) 0.0294(10) 0.0010(9) 0.0129(8) -0.0039(9)
C21 0.0206(9) 0.0200(9) 0.0225(9) -0.0013(8) 0.0079(8) -0.0001(8)
C22 0.0334(12) 0.0380(12) 0.0217(10) 0.0010(9) 0.0081(9) 0.0027(10)
C23 0.0409(13) 0.0405(13) 0.0292(12) 0.0106(10) 0.0036(10) 0.0120(11)
C24 0.0287(11) 0.0273(11) 0.0352(12) 0.0014(9) 0.0073(9) 0.0107(9)
B1 0.0165(10) 0.0196(10) 0.0242(11) -0.0001(9) 0.0082(8) 0.0000(9)
N1 0.0184(8) 0.0217(8) 0.0276(9) -0.0041(7) 0.0087(7) -0.0006(7)
N2 0.0171(8) 0.0219(8) 0.0196(8) 0.0000(6) 0.0063(6) 0.0010(7)
N3 0.0181(8) 0.0218(8) 0.0185(8) 0.0021(6) 0.0059(6) 0.0018(7)
N4 0.0153(8) 0.0249(8) 0.0307(9) 0.0020(7) 0.0088(7) 0.0011(7)
Fe1 0.01859(16) 0.02157(16) 0.02002(16) -0.00078(12) 0.00690(12) -0.00048(12)
Br1 0.03638(14) 0.03560(14) 0.02804(13) -0.00655(9) 0.01607(10) -0.00070(10)

loop_
_atom_type_symbol
_atom_type_description
_atom_type_scat_dispersion_real
_atom_type_scat_dispersion_imag
_atom_type_scat_source
C C 0.0181 0.0091 'International Tables Vol C Tables 4.2.6.8 and 6.1.1.4'
H H 0.0000 0.0000 'International Tables Vol C Tables 4.2.6.8 and 6.1.1.4'
B B 0.0090 0.0039 'International Tables Vol C Tables 4.2.6.8 and 6.1.1.4'
N N 0.0311 0.0180 'International Tables Vol C Tables 4.2.6.8 and 6.1.1.4'
Fe Fe -1.1336 3.1974 'International Tables Vol C Tables 4.2.6.8 and 6.1.1.4'
Br Br -0.6763 1.2805 'International Tables Vol C Tables 4.2.6.8 and 6.1.1.4'

loop_
_geom_angle_atom_site_label_1
_geom_angle_atom_site_label_2
_geom_angle_atom_site_label_3
_geom_angle
C2 C1 H1A 109.5
C2 C1 H1B 109.5
H1A C1 H1B 109.5
C2 C1 H1C 109.5
H1A C1 H1C 109.5
H1B C1 H1C 109.5
N1 C2 C3 120.8(2)
N1 C2 C1 117.29(19)
C3 C2 C1 121.9(2)
C4 C3 C2 120.0(2)
C4 C3 H3 120.0
C2 C3 H3 120.0
C3 C4 C5 119.4(2)
C3 C4 H4 120.3
C5 C4 H4 120.3
C6 C5 C4 118.0(2)
C6 C5 H5 121.0
C4 C5 H5 121.0
N1 C6 C5 122.56(19)
N1 C6 C7 115.11(17)
C5 C6 C7 122.33(19)
N2 C7 C8 110.16(17)
N2 C7 C6 117.41(17)
C8 C7 C6 132.42(18)
C9 C8 C7 106.40(17)
C9 C8 H8 126.8
C7 C8 H8 126.8
N3 C9 C8 106.22(17)
N3 C9 C10 125.01(18)
C8 C9 C10 128.77(18)
C9 C10 C11 108.13(18)
C9 C10 C12 110.92(17)
C11 C10 C12 108.41(19)
C9 C10 C13 111.17(18)
C11 C10 C13 107.31(18)
C12 C10 C13 110.77(19)
C10 C11 H11A 109.5
C10 C11 H11B 109.5
H11A C11 H11B 109.5
C10 C11 H11C 109.5
H11A C11 H11C 109.5
H11B C11 H11C 109.5
C10 C12 H12A 109.5
C10 C12 H12B 109.5
H12A C12 H12B 109.5
C10 C12 H12C 109.5
H12A C12 H12C 109.5
H12B C12 H12C 109.5
C10 C13 H13A 109.5
C10 C13 H13B 109.5
H13A C13 H13B 109.5
C10 C13 H13C 109.5
H13A C13 H13C 109.5
H13B C13 H13C 109.5
N3 C14 C15 112.73(15)
N3 C14 H14A 109.0
C15 C14 H14A 109.0
N3 C14 H14B 109.0
C15 C14 H14B 109.0
H14A C14 H14B 107.8
C14 C15 C16 116.56(16)
C14 C15 H15A 108.2
C16 C15 H15A 108.2
C14 C15 H15B 108.2
C16 C15 H15B 108.2
H15A C15 H15B 107.3
C15 C16 B1 114.79(15)
C15 C16 H16A 108.6
B1 C16 H16A 108.6
C15 C16 H16B 108.6
B1 C16 H16B 108.6
H16A C16 H16B 107.5
C24 C17 C18 112.42(18)
C24 C17 B1 110.86(17)
C18 C17 B1 109.52(16)
C24 C17 H17 108.0
C18 C17 H17 108.0
B1 C17 H17 108.0
C17 C18 C19 116.10(17)
C17 C18 H18A 108.3
C19 C18 H18A 108.3
C17 C18 H18B 108.3
C19 C18 H18B 108.3
H18A C18 H18B 107.4
C20 C19 C18 115.12(17)
C20 C19 H19A 108.5
C18 C19 H19A 108.5
C20 C19 H19B 108.5
C18 C19 H19B 108.5
H19A C19 H19B 107.5
C19 C20 C21 115.18(17)
C19 C20 H20A 108.5
C21 C20 H20A 108.5
C19 C20 H20B 108.5
C21 C20 H20B 108.5
H20A C20 H20B 107.5
C20 C21 C22 112.71(17)
C20 C21 B1 108.14(16)
C22 C21 B1 111.51(16)
C20 C21 H21 108.1
C22 C21 H21 108.1
B1 C21 H21 108.1
C23 C22 C21 115.44(18)
C23 C22 H22A 108.4
C21 C22 H22A 108.4
C23 C22 H22B 108.4
C21 C22 H22B 108.4
H22A C22 H22B 107.5
C24 C23 C22 114.52(19)
C24 C23 H23A 108.6
C22 C23 H23A 108.6
C24 C23 H23B 108.6
C22 C23 H23B 108.6
H23A C23 H23B 107.6
C23 C24 C17 113.83(18)
C23 C24 H24A 108.8
C17 C24 H24A 108.8
C23 C24 H24B 108.8
C17 C24 H24B 108.8
H24A C24 H24B 107.7
N4 B1 C21 108.52(16)
N4 B1 C17 110.69(15)
C21 B1 C17 104.43(16)
N4 B1 C16 105.07(15)
C21 B1 C16 115.74(16)
C17 B1 C16 112.41(16)
C2 N1 C6 119.10(18)
C2 N1 Fe1 127.12(14)
C6 N1 Fe1 113.77(13)
C7 N2 N3 106.17(15)
C7 N2 Fe1 115.15(13)
N3 N2 Fe1 137.71(12)
N2 N3 C9 111.04(16)
N2 N3 C14 118.64(15)
C9 N3 C14 130.19(16)
B1 N4 Fe1 117.89(12)
B1 N4 H4A 107.8
Fe1 N4 H4A 107.8
B1 N4 H4B 107.8
Fe1 N4 H4B 107.8
H4A N4 H4B 107.2
N4 Fe1 N2 108.77(7)
N4 Fe1 N1 108.31(6)
N2 Fe1 N1 78.03(6)
N4 Fe1 Br1 123.39(5)
N2 Fe1 Br1 117.53(5)
N1 Fe1 Br1 111.46(5)

loop_
_geom_bond_atom_site_label_1
_geom_bond_atom_site_label_2
_geom_bond_distance
C1 C2 1.491(3)
C1 H1A 0.9800
C1 H1B 0.9800
C1 H1C 0.9800
C2 N1 1.346(3)
C2 C3 1.388(3)
C3 C4 1.376(3)
C3 H3 0.9500
C4 C5 1.389(3)
C4 H4 0.9500
C5 C6 1.385(3)
C5 H5 0.9500
C6 N1 1.353(3)
C6 C7 1.465(3)
C7 N2 1.340(2)
C7 C8 1.391(3)
C8 C9 1.381(3)
C8 H8 0.9500
C9 N3 1.366(2)
C9 C10 1.514(3)
C10 C11 1.536(3)
C10 C12 1.538(3)
C10 C13 1.538(3)
C11 H11A 0.9800
C11 H11B 0.9800
C11 H11C 0.9800
C12 H12A 0.9800
C12 H12B 0.9800
C12 H12C 0.9800
C13 H13A 0.9800
C13 H13B 0.9800
C13 H13C 0.9800
C14 N3 1.475(2)
C14 C15 1.520(3)
C14 H14A 0.9900
C14 H14B 0.9900
C15 C16 1.534(3)
C15 H15A 0.9900
C15 H15B 0.9900
C16 B1 1.640(3)
C16 H16A 0.9900
C16 H16B 0.9900
C17 C24 1.536(3)
C17 C18 1.541(3)
C17 B1 1.634(3)
C17 H17 1.0000
C18 C19 1.544(3)
C18 H18A 0.9900
C18 H18B 0.9900
C19 C20 1.532(3)
C19 H19A 0.9900
C19 H19B 0.9900
C20 C21 1.536(3)
C20 H20A 0.9900
C20 H20B 0.9900
C21 C22 1.543(3)
C21 B1 1.631(3)
C21 H21 1.0000
C22 C23 1.539(3)
C22 H22A 0.9900
C22 H22B 0.9900
C23 C24 1.536(3)
C23 H23A 0.9900
C23 H23B 0.9900
C24 H24A 0.9900
C24 H24B 0.9900
B1 N4 1.628(3)
N1 Fe1 2.1462(17)
N2 N3 1.356(2)
N2 Fe1 2.0770(16)
N4 Fe1 2.0187(17)
N4 H4A 0.9100
N4 H4B 0.9100
Fe1 Br1 2.3963(4)

loop_
_geom_torsion_atom_site_label_1
_geom_torsion_atom_site_label_2
_geom_torsion_atom_site_label_3
_geom_torsion_atom_site_label_4
_geom_torsion
N1 C2 C3 C4 -0.1(3)
C1 C2 C3 C4 178.4(2)
C2 C3 C4 C5 -0.3(3)
C3 C4 C5 C6 0.5(3)
C4 C5 C6 N1 -0.4(3)
C4 C5 C6 C7 179.34(19)
N1 C6 C7 N2 5.5(3)
C5 C6 C7 N2 -174.18(18)
N1 C6 C7 C8 -173.8(2)
C5 C6 C7 C8 6.4(3)
N2 C7 C8 C9 0.0(2)
C6 C7 C8 C9 179.4(2)
C7 C8 C9 N3 -0.4(2)
C7 C8 C9 C10 179.17(19)
N3 C9 C10 C11 178.2(2)
C8 C9 C10 C11 -1.3(3)
N3 C9 C10 C12 59.5(3)
C8 C9 C10 C12 -120.0(2)
N3 C9 C10 C13 -64.3(3)
C8 C9 C10 C13 116.3(2)
N3 C14 C15 C16 -57.2(2)
C14 C15 C16 B1 149.66(17)
C24 C17 C18 C19 73.1(2)
B1 C17 C18 C19 -50.6(2)
C17 C18 C19 C20 38.4(3)
C18 C19 C20 C21 -41.5(3)
C19 C20 C21 C22 -67.0(2)
C19 C20 C21 B1 56.7(2)
C20 C21 C22 C23 70.4(2)
B1 C21 C22 C23 -51.5(2)
C21 C22 C23 C24 42.8(3)
C22 C23 C24 C17 -45.4(3)
C18 C17 C24 C23 -66.0(2)
B1 C17 C24 C23 56.9(2)
C20 C21 B1 N4 176.09(15)
C22 C21 B1 N4 -59.4(2)
C20 C21 B1 C17 -65.82(19)
C22 C21 B1 C17 58.6(2)
C20 C21 B1 C16 58.3(2)
C22 C21 B1 C16 -177.22(17)
C24 C17 B1 N4 54.9(2)
C18 C17 B1 N4 179.54(16)
C24 C17 B1 C21 -61.7(2)
C18 C17 B1 C21 62.9(2)
C24 C17 B1 C16 172.07(16)
C18 C17 B1 C16 -63.3(2)
C15 C16 B1 N4 -78.04(19)
C15 C16 B1 C21 41.6(2)
C15 C16 B1 C17 161.50(16)
C3 C2 N1 C6 0.3(3)
C1 C2 N1 C6 -178.3(2)
C3 C2 N1 Fe1 -179.36(15)
C1 C2 N1 Fe1 2.0(3)
C5 C6 N1 C2 -0.1(3)
C7 C6 N1 C2 -179.77(17)
C5 C6 N1 Fe1 179.66(15)
C7 C6 N1 Fe1 -0.1(2)
C8 C7 N2 N3 0.4(2)
C6 C7 N2 N3 -179.07(16)
C8 C7 N2 Fe1 171.18(13)
C6 C7 N2 Fe1 -8.3(2)
C7 N2 N3 C9 -0.7(2)
Fe1 N2 N3 C9 -168.21(14)
C7 N2 N3 C14 -176.94(16)
Fe1 N2 N3 C14 15.6(3)
C8 C9 N3 N2 0.7(2)
C10 C9 N3 N2 -178.88(18)
C8 C9 N3 C14 176.36(19)
C10 C9 N3 C14 -3.2(3)
C15 C14 N3 N2 -35.2(2)
C15 C14 N3 C9 149.41(19)
C21 B1 N4 Fe1 -77.12(17)
C17 B1 N4 Fe1 168.83(12)
C16 B1 N4 Fe1 47.25(18)
